data_1509619
loop_
_publ_author_name
'Mandt, J.'
'Krebs, B.'

_publ_section_title
;
 Darstellung, Struktur und Eigenschaften von Ag10 Si3 S11
;
_journal_name_full 'Zeitschrift fuer Anorganische und Allgemeine Chemie'
_journal_page_first 31
_journal_page_last 39
_journal_paper_doi 10.1002/zaac.19764200104
_journal_volume 420
_journal_year 1976
_chemical_formula_sum 'Ag10 S11 Si3'
_chemical_name_systematic 'Ag10 (Si S4) (Si2 S7)'
_space_group_IT_number 2
_symmetry_space_group_name_Hall '-P 1'
_symmetry_space_group_name_H-M 'P -1'
_cell_angle_alpha 78.92
_cell_angle_beta 77.61
_cell_angle_gamma 68.71
_cell_formula_units_Z 2
_cell_length_a 12.414
_cell_length_b 13.476
_cell_length_c 6.459
_cell_volume 975.560
_citation_journal_id_ASTM ZAACAB
_cod_data_source_file silver1-2_633.cif
_cod_data_source_block Ag10S11Si3
_cod_original_cell_volume 975.56
_cod_database_code 1509619

loop_
_symmetry_equiv_pos_as_xyz
x,y,z
-x,-y,-z

loop_
_atom_site_label
_atom_site_type_symbol
_atom_site_fract_x
_atom_site_fract_y
_atom_site_fract_z
_atom_site_occupancy
_atom_site_U_iso_or_equiv
Ag10 Ag+1 0.3918 -0.0367 0.2938 0.5 0.0
S8 S-2 0.4973 0.1525 -0.0383 1 0.0
Ag1 Ag+1 0.2674 0.3119 -0.483 1 0.0
Si1 Si+4 0.1764 0.0633 -0.3045 1 0.0
S2 S-2 0.3233 0.1087 -0.4758 1 0.0
Ag2 Ag+1 0.1726 -0.1214 0.2271 1 0.0
Si3 Si+4 0.5123 0.3005 -0.2001 1 0.0
Ag4 Ag+1 0.3122 -0.471 0.4441 1 0.0
S6 S-2 0.1611 0.6125 -0.2103 1 0.0
Ag7 Ag+1 0.2772 0.1785 0.1391 1 0.0
Ag9 Ag+1 0.0274 -0.3113 0.1504 1 0.0
S9 S-2 0.6775 0.3073 -0.182 1 0.0
S5 S-2 0.1699 0.3398 -0.0957 1 0.0
Ag3 Ag+1 0.3626 -0.3667 -0.2055 1 0.0
Si2 Si+4 0.2105 0.4625 -0.0099 1 0.0
Ag6 Ag+1 0.0351 0.343 0.352 1 0.0
S7 S-2 0.1364 0.4827 0.312 1 0.0
S4 S-2 0.1721 0.0589 0.0291 1 0.0
S10 S-2 0.4736 0.3346 -0.5166 1 0.0
S1 S-2 0.0159 0.1746 -0.3973 1 0.0
Ag11 Ag+1 0.4682 -0.037 0.3264 0.5 0.0
S3 S-2 0.2082 -0.0932 -0.3784 1 0.0
Ag5 Ag+1 0.4044 -0.1631 -0.2542 1 0.0
Ag8 Ag+1 -0.0271 0.1195 0.2009 1 0.0
S11 S-2 0.3969 0.4264 -0.0144 1 0.0
